data_7018704
loop_
_publ_author_name
'Romain, Charles'
'Rosa, Vitor'
'Fliedel, Christophe'
'Bier, Fr\'ed\'eric'
'Hild, Fr\'ed\'eric'
'Welter, Richard'
'Dagorne, Samuel'
'Avil\'es, Teresa'

_publ_section_title
;
 Highly active zinc alkyl cations for the controlled and immortal
 ring-opening polymerization of \e-caprolactone.
;
_journal_issue 12
_journal_name_full 'Dalton transactions (Cambridge, England : 2003)'
_journal_page_first 3377
_journal_page_last 3379
_journal_paper_doi 10.1039/c2dt12336c
_journal_volume 41
_journal_year 2012
_chemical_formula_moiety 'C34 H38 N2 Zn'
_chemical_formula_sum 'C34 H38 N2 Zn'
_chemical_formula_weight 540.03
_chemical_name_systematic
;
?
;
_space_group_IT_number 14
_symmetry_cell_setting monoclinic
_symmetry_space_group_name_Hall '-P 2ybc'
_symmetry_space_group_name_H-M 'P 1 21/c 1'
_atom_sites_solution_hydrogens geom
_atom_sites_solution_primary direct
_atom_sites_solution_secondary difmap
_audit_creation_method SHELXL-97
_cell_angle_alpha 90.00
_cell_angle_beta 92.9430(10)
_cell_angle_gamma 90.00
_cell_formula_units_Z 4
_cell_length_a 8.4247(4)
_cell_length_b 19.9572(9)
_cell_length_c 17.2470(8)
_cell_measurement_reflns_used 9014
_cell_measurement_temperature 173(2)
_cell_measurement_theta_max 29.69
_cell_measurement_theta_min 2.58
_cell_volume 2896.0(2)
_computing_cell_refinement 'Bruker SAINT'
_computing_data_collection 'Bruker APEX2'
_computing_data_reduction 'Bruker SAINT'
_computing_molecular_graphics 'Bruker SHELXTL'
_computing_publication_material 'Bruker SHELXTL'
_computing_structure_refinement 'SHELXL-97 (Sheldrick, 2008)'
_computing_structure_solution 'SHELXS-97 (Sheldrick, 2008)'
_diffrn_ambient_temperature 173(2)
_diffrn_measured_fraction_theta_full 0.999
_diffrn_measured_fraction_theta_max 0.999
_diffrn_measurement_device_type 'Bruker APEX-II CCD'
_diffrn_measurement_method '\f and \w scans'
_diffrn_radiation_monochromator triumph
_diffrn_radiation_source 'sealed tube'
_diffrn_radiation_type MoK\a
_diffrn_radiation_wavelength 0.71073
_diffrn_reflns_av_R_equivalents 0.0321
_diffrn_reflns_av_sigmaI/netI 0.0340
_diffrn_reflns_limit_h_max 11
_diffrn_reflns_limit_h_min -11
_diffrn_reflns_limit_k_max 25
_diffrn_reflns_limit_k_min -28
_diffrn_reflns_limit_l_max 24
_diffrn_reflns_limit_l_min -22
_diffrn_reflns_number 25582
_diffrn_reflns_theta_full 30.01
_diffrn_reflns_theta_max 30.01
_diffrn_reflns_theta_min 2.04
_exptl_absorpt_coefficient_mu 0.872
_exptl_absorpt_correction_T_max 0.8731
_exptl_absorpt_correction_T_min 0.7217
_exptl_absorpt_correction_type multi-scan
_exptl_absorpt_process_details sadabs
_exptl_crystal_colour orange
_exptl_crystal_density_diffrn 1.239
_exptl_crystal_density_method 'not measured'
_exptl_crystal_description block
_exptl_crystal_F_000 1144
_exptl_crystal_size_max 0.40
_exptl_crystal_size_mid 0.24
_exptl_crystal_size_min 0.16
_refine_diff_density_max 1.162
_refine_diff_density_min -0.535
_refine_diff_density_rms 0.068
_refine_ls_extinction_method none
_refine_ls_goodness_of_fit_ref 1.029
_refine_ls_hydrogen_treatment constr
_refine_ls_matrix_type full
_refine_ls_number_parameters 342
_refine_ls_number_reflns 8444
_refine_ls_number_restraints 0
_refine_ls_restrained_S_all 1.029
_refine_ls_R_factor_all 0.0693
_refine_ls_R_factor_gt 0.0464
_refine_ls_shift/su_max 0.001
_refine_ls_shift/su_mean 0.000
_refine_ls_structure_factor_coef Fsqd
_refine_ls_weighting_details 'calc w=1/[\s^2^(Fo^2^)+(0.0718P)^2^+1.2288P] where P=(Fo^2^+2Fc^2^)/3'
_refine_ls_weighting_scheme calc
_refine_ls_wR_factor_gt 0.1201
_refine_ls_wR_factor_ref 0.1337
_reflns_number_gt 6334
_reflns_number_total 8444
_reflns_threshold_expression I>2\s(I)
_cod_data_source_file c2dt12336c.txt
_cod_data_source_block rwcr111010
_cod_depositor_comments
;
The following automatic conversions were performed:

'_symmetry_cell_setting' value 'Monoclinic' changed to 'monoclinic'
according to /home/saulius/struct/CIF-dictionaries/cif_core.dic
dictionary named 'cif_core.dic' version 2.4.1 from 2010-06-29.

Automatic conversion script
Id: cif_fix_values 1715 2011-07-08 13:25:40Z adriana 
;
_cod_original_sg_symbol_Hall '-P 2ybc '
_cod_original_sg_symbol_H-M 'P 21/c '
_cod_database_code 7018704

loop_
_symmetry_equiv_pos_as_xyz
'x, y, z'
'-x, y+1/2, -z+1/2'
'-x, -y, -z'
'x, -y-1/2, z-1/2'

loop_
_atom_site_label
_atom_site_type_symbol
_atom_site_fract_x
_atom_site_fract_y
_atom_site_fract_z
_atom_site_U_iso_or_equiv
_atom_site_adp_type
_atom_site_occupancy
_atom_site_symmetry_multiplicity
_atom_site_calc_flag
_atom_site_refinement_flags
C1 C 0.5141(2) 0.27982(9) 0.52466(10) 0.0238(3) Uani 1 1 d .
C2 C 0.6038(2) 0.26161(10) 0.45705(11) 0.0267(4) Uani 1 1 d .
C3 C 0.6130(3) 0.20528(11) 0.41126(12) 0.0355(5) Uani 1 1 d .
H3 H 0.5480 0.1673 0.4197 0.043 Uiso 1 1 calc R
C4 C 0.7219(3) 0.20535(13) 0.35104(14) 0.0445(6) Uani 1 1 d .
H4 H 0.7289 0.1667 0.3192 0.053 Uiso 1 1 calc R
C5 C 0.8165(3) 0.25894(15) 0.33746(13) 0.0464(6) Uani 1 1 d .
H5 H 0.8870 0.2569 0.2963 0.056 Uiso 1 1 calc R
C6 C 0.8121(3) 0.31801(13) 0.38375(12) 0.0363(5) Uani 1 1 d .
C7 C 0.7044(2) 0.31695(10) 0.44313(11) 0.0279(4) Uani 1 1 d .
C8 C 0.6840(2) 0.37080(10) 0.49455(11) 0.0255(4) Uani 1 1 d .
C9 C 0.7730(2) 0.42773(11) 0.48627(13) 0.0333(4) Uani 1 1 d .
H9 H 0.7612 0.4650 0.5198 0.040 Uiso 1 1 calc R
C10 C 0.8823(3) 0.42987(13) 0.42696(14) 0.0432(5) Uani 1 1 d .
H10 H 0.9440 0.4692 0.4213 0.052 Uiso 1 1 calc R
C11 C 0.9028(3) 0.37750(14) 0.37734(14) 0.0458(6) Uani 1 1 d .
H11 H 0.9781 0.3810 0.3384 0.055 Uiso 1 1 calc R
C12 C 0.5487(2) 0.35390(9) 0.54624(10) 0.0235(3) Uani 1 1 d .
C13 C 0.4019(2) 0.39702(10) 0.51783(13) 0.0323(4) Uani 1 1 d .
H13A H 0.3106 0.3836 0.5482 0.039 Uiso 1 1 calc R
H13B H 0.4258 0.4444 0.5305 0.039 Uiso 1 1 calc R
C14 C 0.3506(3) 0.39323(14) 0.43307(16) 0.0532(6) Uani 1 1 d .
H14A H 0.4369 0.4092 0.4018 0.080 Uiso 1 1 calc R
H14B H 0.2564 0.4213 0.4230 0.080 Uiso 1 1 calc R
H14C H 0.3250 0.3467 0.4192 0.080 Uiso 1 1 calc R
C15 C 0.3873(2) 0.17718(10) 0.55476(11) 0.0282(4) Uani 1 1 d .
C16 C 0.4840(3) 0.12756(10) 0.58914(13) 0.0337(4) Uani 1 1 d .
C17 C 0.4355(3) 0.06117(11) 0.58081(14) 0.0398(5) Uani 1 1 d .
H17 H 0.5004 0.0268 0.6037 0.048 Uiso 1 1 calc R
C18 C 0.2954(3) 0.04355(11) 0.54008(15) 0.0409(5) Uani 1 1 d .
C19 C 0.2037(3) 0.09384(11) 0.50630(14) 0.0398(5) Uani 1 1 d .
H19 H 0.1083 0.0823 0.4776 0.048 Uiso 1 1 calc R
C20 C 0.2463(3) 0.16111(11) 0.51290(13) 0.0334(4) Uani 1 1 d .
C21 C 0.6361(3) 0.14521(13) 0.63453(17) 0.0489(6) Uani 1 1 d .
H21A H 0.6850 0.1043 0.6563 0.073 Uiso 1 1 calc R
H21B H 0.6126 0.1759 0.6768 0.073 Uiso 1 1 calc R
H21C H 0.7094 0.1669 0.6000 0.073 Uiso 1 1 calc R
C22 C 0.2424(4) -0.02921(12) 0.5355(2) 0.0572(7) Uani 1 1 d .
H22A H 0.1826 -0.0402 0.5811 0.086 Uiso 1 1 calc R
H22B H 0.3359 -0.0583 0.5341 0.086 Uiso 1 1 calc R
H22C H 0.1746 -0.0360 0.4883 0.086 Uiso 1 1 calc R
C23 C 0.1409(3) 0.21478(13) 0.47634(17) 0.0476(6) Uani 1 1 d .
H23A H 0.1240 0.2501 0.5145 0.071 Uiso 1 1 calc R
H23B H 0.0383 0.1952 0.4593 0.071 Uiso 1 1 calc R
H23C H 0.1918 0.2339 0.4315 0.071 Uiso 1 1 calc R
C24 C 0.6895(2) 0.39904(9) 0.66707(10) 0.0252(4) Uani 1 1 d .
C25 C 0.8517(2) 0.38039(10) 0.66997(11) 0.0298(4) Uani 1 1 d .
C26 C 0.9637(3) 0.42001(12) 0.71066(13) 0.0373(5) Uani 1 1 d .
H26 H 1.0725 0.4075 0.7112 0.045 Uiso 1 1 calc R
C27 C 0.9216(3) 0.47707(12) 0.75042(13) 0.0393(5) Uani 1 1 d .
C28 C 0.7623(3) 0.49432(11) 0.74837(13) 0.0392(5) Uani 1 1 d .
H28 H 0.7312 0.5332 0.7754 0.047 Uiso 1 1 calc R
C29 C 0.6458(3) 0.45657(11) 0.70793(12) 0.0335(4) Uani 1 1 d .
C30 C 0.9054(3) 0.31618(13) 0.63353(15) 0.0455(6) Uani 1 1 d .
H30A H 0.9264 0.3243 0.5789 0.068 Uiso 1 1 calc R
H30B H 0.8221 0.2822 0.6368 0.068 Uiso 1 1 calc R
H30C H 1.0028 0.3003 0.6612 0.068 Uiso 1 1 calc R
C31 C 1.0449(3) 0.51743(16) 0.79705(17) 0.0555(7) Uani 1 1 d .
H31A H 1.0959 0.4890 0.8374 0.083 Uiso 1 1 calc R
H31B H 0.9934 0.5555 0.8213 0.083 Uiso 1 1 calc R
H31C H 1.1252 0.5339 0.7626 0.083 Uiso 1 1 calc R
C32 C 0.4740(3) 0.47666(15) 0.71162(18) 0.0548(7) Uani 1 1 d .
H32A H 0.4167 0.4424 0.7397 0.082 Uiso 1 1 calc R
H32B H 0.4263 0.4810 0.6588 0.082 Uiso 1 1 calc R
H32C H 0.4671 0.5197 0.7387 0.082 Uiso 1 1 calc R
C33 C 0.3036(3) 0.26329(15) 0.76113(14) 0.0498(6) Uani 1 1 d .
H33A H 0.3688 0.2614 0.8105 0.060 Uiso 1 1 calc R
H33B H 0.2129 0.2936 0.7689 0.060 Uiso 1 1 calc R
C34 C 0.2402(5) 0.19339(17) 0.7419(3) 0.0826(12) Uani 1 1 d .
H34A H 0.1719 0.1952 0.6942 0.124 Uiso 1 1 calc R
H34B H 0.1785 0.1771 0.7847 0.124 Uiso 1 1 calc R
H34C H 0.3293 0.1629 0.7344 0.124 Uiso 1 1 calc R
N1 N 0.42617(19) 0.24623(8) 0.56874(9) 0.0266(3) Uani 1 1 d .
N2 N 0.5717(2) 0.35722(9) 0.63079(9) 0.0288(3) Uani 1 1 d .
Zn1 Zn 0.43176(3) 0.300453(13) 0.680705(14) 0.03255(9) Uani 1 1 d .

loop_
_atom_site_aniso_label
_atom_site_aniso_U_11
_atom_site_aniso_U_22
_atom_site_aniso_U_33
_atom_site_aniso_U_23
_atom_site_aniso_U_13
_atom_site_aniso_U_12
C1 0.0234(8) 0.0243(8) 0.0232(8) 0.0005(7) -0.0028(6) 0.0050(6)
C2 0.0267(9) 0.0306(9) 0.0222(8) 0.0001(7) -0.0026(7) 0.0072(7)
C3 0.0404(12) 0.0369(11) 0.0286(10) -0.0054(8) -0.0035(8) 0.0095(9)
C4 0.0470(13) 0.0549(15) 0.0312(11) -0.0142(10) -0.0015(9) 0.0175(11)
C5 0.0421(13) 0.0694(17) 0.0282(11) -0.0068(11) 0.0062(9) 0.0172(12)
C6 0.0294(10) 0.0544(13) 0.0254(9) 0.0048(9) 0.0036(8) 0.0100(9)
C7 0.0249(9) 0.0368(10) 0.0219(8) 0.0033(7) -0.0005(7) 0.0074(7)
C8 0.0229(8) 0.0300(9) 0.0234(8) 0.0041(7) 0.0004(6) 0.0034(7)
C9 0.0284(10) 0.0349(10) 0.0367(11) 0.0075(8) 0.0026(8) -0.0005(8)
C10 0.0324(11) 0.0513(14) 0.0464(13) 0.0147(11) 0.0081(9) -0.0059(10)
C11 0.0323(11) 0.0673(17) 0.0390(12) 0.0133(11) 0.0136(9) 0.0043(11)
C12 0.0230(8) 0.0241(8) 0.0235(8) 0.0002(7) 0.0026(6) 0.0014(7)
C13 0.0280(10) 0.0272(9) 0.0414(11) 0.0027(8) 0.0001(8) 0.0058(7)
C14 0.0521(15) 0.0498(15) 0.0564(16) 0.0067(12) -0.0097(12) 0.0085(12)
C15 0.0301(9) 0.0248(9) 0.0298(9) 0.0000(7) 0.0037(7) -0.0018(7)
C16 0.0328(10) 0.0279(10) 0.0403(11) 0.0035(8) 0.0005(8) 0.0004(8)
C17 0.0418(12) 0.0273(10) 0.0509(13) 0.0047(9) 0.0079(10) 0.0023(9)
C18 0.0436(12) 0.0283(10) 0.0521(14) -0.0050(9) 0.0157(10) -0.0075(9)
C19 0.0363(11) 0.0380(12) 0.0451(12) -0.0082(10) 0.0027(9) -0.0104(9)
C20 0.0328(10) 0.0324(10) 0.0350(11) -0.0027(8) 0.0015(8) -0.0028(8)
C21 0.0421(13) 0.0372(12) 0.0656(17) 0.0068(11) -0.0162(12) 0.0037(10)
C22 0.0629(17) 0.0296(12) 0.081(2) -0.0085(12) 0.0233(15) -0.0149(11)
C23 0.0418(13) 0.0467(14) 0.0525(15) -0.0002(11) -0.0147(11) 0.0007(10)
C24 0.0270(9) 0.0266(9) 0.0220(8) -0.0001(7) 0.0022(7) -0.0032(7)
C25 0.0294(10) 0.0346(10) 0.0254(9) 0.0022(8) 0.0004(7) 0.0021(8)
C26 0.0264(10) 0.0509(13) 0.0344(11) 0.0018(9) -0.0009(8) -0.0039(9)
C27 0.0412(12) 0.0448(12) 0.0315(10) 0.0008(9) -0.0020(9) -0.0170(10)
C28 0.0482(13) 0.0336(11) 0.0358(11) -0.0101(9) 0.0027(9) -0.0067(9)
C29 0.0333(10) 0.0342(10) 0.0333(10) -0.0058(8) 0.0043(8) -0.0010(8)
C30 0.0432(13) 0.0480(14) 0.0445(13) -0.0081(10) -0.0073(10) 0.0200(10)
C31 0.0531(16) 0.0642(18) 0.0482(14) -0.0040(13) -0.0073(12) -0.0266(13)
C32 0.0422(14) 0.0587(17) 0.0635(17) -0.0272(14) 0.0039(12) 0.0111(12)
C33 0.0400(13) 0.0779(19) 0.0319(11) 0.0096(12) 0.0049(9) -0.0169(12)
C34 0.091(3) 0.062(2) 0.100(3) 0.0198(18) 0.051(2) -0.0113(18)
N1 0.0289(8) 0.0237(7) 0.0269(8) 0.0002(6) -0.0004(6) -0.0005(6)
N2 0.0303(8) 0.0331(9) 0.0230(7) -0.0033(6) 0.0025(6) -0.0079(7)
Zn1 0.03146(14) 0.03958(15) 0.02701(13) 0.00132(10) 0.00520(9) -0.00836(10)

loop_
_atom_type_symbol
_atom_type_description
_atom_type_scat_dispersion_real
_atom_type_scat_dispersion_imag
_atom_type_scat_source
C C 0.0033 0.0016 'International Tables Vol C Tables 4.2.6.8 and 6.1.1.4'
H H 0.0000 0.0000 'International Tables Vol C Tables 4.2.6.8 and 6.1.1.4'
N N 0.0061 0.0033 'International Tables Vol C Tables 4.2.6.8 and 6.1.1.4'
Zn Zn 0.2839 1.4301 'International Tables Vol C Tables 4.2.6.8 and 6.1.1.4'

loop_
_geom_angle_atom_site_label_1
_geom_angle_atom_site_label_2
_geom_angle_atom_site_label_3
_geom_angle
N1 C1 C2 132.89(18)
N1 C1 C12 117.73(16)
C2 C1 C12 109.22(16)
C3 C2 C7 119.08(19)
C3 C2 C1 134.7(2)
C7 C2 C1 106.13(16)
C2 C3 C4 118.4(2)
C2 C3 H3 120.8
C4 C3 H3 120.8
C5 C4 C3 122.2(2)
C5 C4 H4 118.9
C3 C4 H4 118.9
C4 C5 C6 121.4(2)
C4 C5 H5 119.3
C6 C5 H5 119.3
C7 C6 C11 116.1(2)
C7 C6 C5 115.7(2)
C11 C6 C5 128.2(2)
C6 C7 C8 123.5(2)
C6 C7 C2 123.3(2)
C8 C7 C2 113.17(17)
C9 C8 C7 118.73(18)
C9 C8 C12 132.41(18)
C7 C8 C12 108.61(16)
C8 C9 C10 118.7(2)
C8 C9 H9 120.6
C10 C9 H9 120.6
C11 C10 C9 122.6(2)
C11 C10 H10 118.7
C9 C10 H10 118.7
C10 C11 C6 120.3(2)
C10 C11 H11 119.8
C6 C11 H11 119.8
N2 C12 C8 120.67(15)
N2 C12 C1 107.25(14)
C8 C12 C1 102.02(15)
N2 C12 C13 110.43(15)
C8 C12 C13 107.37(15)
C1 C12 C13 108.29(15)
C14 C13 C12 117.38(19)
C14 C13 H13A 108.0
C12 C13 H13A 108.0
C14 C13 H13B 108.0
C12 C13 H13B 108.0
H13A C13 H13B 107.2
C13 C14 H14A 109.5
C13 C14 H14B 109.5
H14A C14 H14B 109.5
C13 C14 H14C 109.5
H14A C14 H14C 109.5
H14B C14 H14C 109.5
C16 C15 C20 121.30(19)
C16 C15 N1 119.18(18)
C20 C15 N1 119.26(18)
C17 C16 C15 118.0(2)
C17 C16 C21 120.9(2)
C15 C16 C21 121.10(19)
C18 C17 C16 122.1(2)
C18 C17 H17 119.0
C16 C17 H17 119.0
C19 C18 C17 118.3(2)
C19 C18 C22 121.1(2)
C17 C18 C22 120.6(2)
C18 C19 C20 122.1(2)
C18 C19 H19 119.0
C20 C19 H19 119.0
C19 C20 C15 118.2(2)
C19 C20 C23 120.4(2)
C15 C20 C23 121.35(19)
C16 C21 H21A 109.5
C16 C21 H21B 109.5
H21A C21 H21B 109.5
C16 C21 H21C 109.5
H21A C21 H21C 109.5
H21B C21 H21C 109.5
C18 C22 H22A 109.5
C18 C22 H22B 109.5
H22A C22 H22B 109.5
C18 C22 H22C 109.5
H22A C22 H22C 109.5
H22B C22 H22C 109.5
C20 C23 H23A 109.5
C20 C23 H23B 109.5
H23A C23 H23B 109.5
C20 C23 H23C 109.5
H23A C23 H23C 109.5
H23B C23 H23C 109.5
C29 C24 C25 118.33(18)
C29 C24 N2 120.41(17)
C25 C24 N2 120.94(17)
C26 C25 C24 119.78(19)
C26 C25 C30 118.8(2)
C24 C25 C30 121.30(19)
C27 C26 C25 122.1(2)
C27 C26 H26 118.9
C25 C26 H26 118.9
C28 C27 C26 117.7(2)
C28 C27 C31 121.3(2)
C26 C27 C31 121.0(2)
C27 C28 C29 122.3(2)
C27 C28 H28 118.8
C29 C28 H28 118.8
C28 C29 C24 119.7(2)
C28 C29 C32 119.2(2)
C24 C29 C32 121.0(2)
C25 C30 H30A 109.5
C25 C30 H30B 109.5
H30A C30 H30B 109.5
C25 C30 H30C 109.5
H30A C30 H30C 109.5
H30B C30 H30C 109.5
C27 C31 H31A 109.5
C27 C31 H31B 109.5
H31A C31 H31B 109.5
C27 C31 H31C 109.5
H31A C31 H31C 109.5
H31B C31 H31C 109.5
C29 C32 H32A 109.5
C29 C32 H32B 109.5
H32A C32 H32B 109.5
C29 C32 H32C 109.5
H32A C32 H32C 109.5
H32B C32 H32C 109.5
C34 C33 Zn1 113.2(2)
C34 C33 H33A 108.9
Zn1 C33 H33A 108.9
C34 C33 H33B 108.9
Zn1 C33 H33B 108.9
H33A C33 H33B 107.7
C33 C34 H34A 109.5
C33 C34 H34B 109.5
H34A C34 H34B 109.5
C33 C34 H34C 109.5
H34A C34 H34C 109.5
H34B C34 H34C 109.5
C1 N1 C15 122.56(16)
C1 N1 Zn1 106.00(12)
C15 N1 Zn1 127.68(12)
C24 N2 C12 121.35(15)
C24 N2 Zn1 126.54(12)
C12 N2 Zn1 112.11(12)
N2 Zn1 C33 160.26(10)
N2 Zn1 N1 83.13(6)
C33 Zn1 N1 116.60(9)

loop_
_geom_bond_atom_site_label_1
_geom_bond_atom_site_label_2
_geom_bond_distance
C1 N1 1.278(2)
C1 C2 1.467(3)
C1 C12 1.549(3)
C2 C3 1.378(3)
C2 C7 1.420(3)
C3 C4 1.421(3)
C3 H3 0.9500
C4 C5 1.362(4)
C4 H4 0.9500
C5 C6 1.425(4)
C5 H5 0.9500
C6 C7 1.403(3)
C6 C11 1.419(4)
C7 C8 1.410(3)
C8 C9 1.373(3)
C8 C12 1.520(3)
C9 C10 1.412(3)
C9 H9 0.9500
C10 C11 1.367(4)
C10 H10 0.9500
C11 H11 0.9500
C12 N2 1.462(2)
C12 C13 1.565(3)
C13 C14 1.505(3)
C13 H13A 0.9900
C13 H13B 0.9900
C14 H14A 0.9800
C14 H14B 0.9800
C14 H14C 0.9800
C15 C16 1.395(3)
C15 C20 1.395(3)
C15 N1 1.434(2)
C16 C17 1.392(3)
C16 C21 1.508(3)
C17 C18 1.387(3)
C17 H17 0.9500
C18 C19 1.378(3)
C18 C22 1.520(3)
C19 C20 1.393(3)
C19 H19 0.9500
C20 C23 1.509(3)
C21 H21A 0.9800
C21 H21B 0.9800
C21 H21C 0.9800
C22 H22A 0.9800
C22 H22B 0.9800
C22 H22C 0.9800
C23 H23A 0.9800
C23 H23B 0.9800
C23 H23C 0.9800
C24 C29 1.406(3)
C24 C25 1.414(3)
C24 N2 1.418(2)
C25 C26 1.393(3)
C25 C30 1.507(3)
C26 C27 1.385(3)
C26 H26 0.9500
C27 C28 1.384(3)
C27 C31 1.513(3)
C28 C29 1.395(3)
C28 H28 0.9500
C29 C32 1.507(3)
C30 H30A 0.9800
C30 H30B 0.9800
C30 H30C 0.9800
C31 H31A 0.9800
C31 H31B 0.9800
C31 H31C 0.9800
C32 H32A 0.9800
C32 H32B 0.9800
C32 H32C 0.9800
C33 C34 1.524(5)
C33 Zn1 1.947(2)
C33 H33A 0.9900
C33 H33B 0.9900
C34 H34A 0.9800
C34 H34B 0.9800
C34 H34C 0.9800
N1 Zn1 2.2120(16)
N2 Zn1 1.8756(16)

loop_
_geom_torsion_atom_site_label_1
_geom_torsion_atom_site_label_2
_geom_torsion_atom_site_label_3
_geom_torsion_atom_site_label_4
_geom_torsion
N1 C1 C2 C3 8.7(4)
C12 C1 C2 C3 -176.0(2)
N1 C1 C2 C7 -168.0(2)
C12 C1 C2 C7 7.19(19)
C7 C2 C3 C4 -0.8(3)
C1 C2 C3 C4 -177.3(2)
C2 C3 C4 C5 0.0(3)
C3 C4 C5 C6 0.5(4)
C4 C5 C6 C7 -0.2(3)
C4 C5 C6 C11 179.7(2)
C11 C6 C7 C8 0.0(3)
C5 C6 C7 C8 179.96(19)
C11 C6 C7 C2 179.46(19)
C5 C6 C7 C2 -0.6(3)
C3 C2 C7 C6 1.1(3)
C1 C2 C7 C6 178.51(18)
C3 C2 C7 C8 -179.37(17)
C1 C2 C7 C8 -2.0(2)
C6 C7 C8 C9 0.4(3)
C2 C7 C8 C9 -179.06(17)
C6 C7 C8 C12 175.40(17)
C2 C7 C8 C12 -4.1(2)
C7 C8 C9 C10 -0.5(3)
C12 C8 C9 C10 -174.0(2)
C8 C9 C10 C11 0.1(3)
C9 C10 C11 C6 0.3(4)
C7 C6 C11 C10 -0.4(3)
C5 C6 C11 C10 179.7(2)
C9 C8 C12 N2 -59.5(3)
C7 C8 C12 N2 126.51(18)
C9 C8 C12 C1 -178.1(2)
C7 C8 C12 C1 7.90(19)
C9 C8 C12 C13 68.2(3)
C7 C8 C12 C13 -105.85(17)
N1 C1 C12 N2 39.1(2)
C2 C1 C12 N2 -136.95(15)
N1 C1 C12 C8 166.84(16)
C2 C1 C12 C8 -9.19(18)
N1 C1 C12 C13 -80.1(2)
C2 C1 C12 C13 103.87(17)
N2 C12 C13 C14 -173.52(19)
C8 C12 C13 C14 53.1(2)
C1 C12 C13 C14 -56.4(2)
C20 C15 C16 C17 -0.3(3)
N1 C15 C16 C17 173.95(19)
C20 C15 C16 C21 -179.8(2)
N1 C15 C16 C21 -5.6(3)
C15 C16 C17 C18 -0.3(3)
C21 C16 C17 C18 179.3(2)
C16 C17 C18 C19 0.8(4)
C16 C17 C18 C22 -177.1(2)
C17 C18 C19 C20 -1.0(4)
C22 C18 C19 C20 176.9(2)
C18 C19 C20 C15 0.5(3)
C18 C19 C20 C23 -178.8(2)
C16 C15 C20 C19 0.1(3)
N1 C15 C20 C19 -174.05(19)
C16 C15 C20 C23 179.4(2)
N1 C15 C20 C23 5.2(3)
C29 C24 C25 C26 -2.0(3)
N2 C24 C25 C26 -175.48(18)
C29 C24 C25 C30 174.6(2)
N2 C24 C25 C30 1.1(3)
C24 C25 C26 C27 1.4(3)
C30 C25 C26 C27 -175.2(2)
C25 C26 C27 C28 -0.3(3)
C25 C26 C27 C31 177.3(2)
C26 C27 C28 C29 -0.2(3)
C31 C27 C28 C29 -177.8(2)
C27 C28 C29 C24 -0.4(3)
C27 C28 C29 C32 177.0(2)
C25 C24 C29 C28 1.5(3)
N2 C24 C29 C28 175.03(19)
C25 C24 C29 C32 -175.9(2)
N2 C24 C29 C32 -2.4(3)
C2 C1 N1 C15 -4.6(3)
C12 C1 N1 C15 -179.48(16)
C2 C1 N1 Zn1 155.06(18)
C12 C1 N1 Zn1 -19.83(18)
C16 C15 N1 C1 91.5(2)
C20 C15 N1 C1 -94.2(2)
C16 C15 N1 Zn1 -63.6(2)
C20 C15 N1 Zn1 110.76(19)
C29 C24 N2 C12 109.7(2)
C25 C24 N2 C12 -76.9(2)
C29 C24 N2 Zn1 -71.0(2)
C25 C24 N2 Zn1 102.3(2)
C8 C12 N2 C24 24.9(3)
C1 C12 N2 C24 140.87(17)
C13 C12 N2 C24 -101.3(2)
C8 C12 N2 Zn1 -154.42(14)
C1 C12 N2 Zn1 -38.46(17)
C13 C12 N2 Zn1 79.33(17)
C24 N2 Zn1 C33 23.3(4)
C12 N2 Zn1 C33 -157.5(3)
C24 N2 Zn1 N1 -155.76(17)
C12 N2 Zn1 N1 23.52(13)
C34 C33 Zn1 N2 -167.7(3)
C34 C33 Zn1 N1 11.3(3)
C1 N1 Zn1 N2 -1.92(13)
C15 N1 Zn1 N2 156.36(16)
C1 N1 Zn1 C33 178.45(14)
C15 N1 Zn1 C33 -23.3(2)
